data_4300255
loop_
_publ_author_name
'Fan, Jian'
'Slebodnick, Carla'
'Troya, Diego'
'Angel, Ross'
'Hanson, Brian E.'

_publ_section_title
;
 Five New Zinc Phosphite Structures: Tertiary Building Blocks
 in the Construction of Hybrid Materials
;
_journal_coden_ASTM INOCAJ
_journal_issue 8
_journal_name_full 'Inorganic Chemistry'
_journal_page_first 2719
_journal_page_last 2727
_journal_paper_doi 10.1021/ic048204u
_journal_volume 44
_journal_year 2005
_chemical_formula_moiety 'C7 H8 N2 O3 P Zn'
_chemical_formula_sum 'C7 H8 N2 O3 P Zn'
_chemical_formula_weight 264.49
_space_group_IT_number 14
_symmetry_cell_setting monoclinic
_symmetry_space_group_name_Hall '-P 2ybc'
_symmetry_space_group_name_H-M 'P 1 21/c 1'
_cell_angle_alpha 90.00
_cell_angle_beta 110.166(10)
_cell_angle_gamma 90.00
_cell_formula_units_Z 4
_cell_length_a 11.2732(13)
_cell_length_b 8.8605(9)
_cell_length_c 9.9607(11)
_cell_measurement_temperature 100(2)
_cell_volume 933.94(18)
_diffrn_ambient_temperature 100(2)
_exptl_crystal_density_diffrn 1.881
_cod_duplicate_entry 4300774
_cod_depositor_comments
;
The following automatic conversions were performed:
'_symmetry_cell_setting' value 'Monoclinic' changed to 'monoclinic'
according to '/home/saulius/struct/CIF-dictionaries/cif_core.dic'
dictionary named 'cif_core.dic' version 2.4.1 from 2010-06-29.

Automatic conversion script
Id: cif_fix_enum 1527 2010-12-29 10:47:43Z saulius 
;
_cod_original_sg_symbol_H-M 'P 21/c'
_cod_database_code 4300255

loop_
_symmetry_equiv_pos_as_xyz
'x, y, z'
'-x, y+1/2, -z+1/2'
'-x, -y, -z'
'x, -y-1/2, z-1/2'

loop_
_atom_site_label
_atom_site_type_symbol
_atom_site_fract_x
_atom_site_fract_y
_atom_site_fract_z
_atom_site_U_iso_or_equiv
_atom_site_adp_type
_atom_site_occupancy
_atom_site_symmetry_multiplicity
_atom_site_calc_flag
_atom_site_refinement_flags
_atom_site_disorder_assembly
_atom_site_disorder_group
Zn1 Zn 0.45815(4) 0.70096(5) 0.06627(5) 0.0159(3) Uani 1 1 d . . .
P1 P 0.37076(10) 0.56322(12) -0.23882(10) 0.0154(4) Uani 1 1 d . . .
H1 H 0.2771 0.4635 -0.2918 0.019 Uiso 1 1 d R . .
O3 O 0.3420(3) 0.6485(4) -0.1207(3) 0.0215(7) Uani 1 1 d . . .
N1 N 0.6189(4) 0.7965(3) 0.0667(4) 0.0190(8) Uani 1 1 d . . .
N2 N 0.7851(3) 0.9419(4) 0.1299(4) 0.0199(8) Uani 1 1 d . . .
C1 C 0.6682(4) 0.9246(5) 0.1296(4) 0.0188(9) Uani 1 1 d . . .
H1A H 0.6257 0.9947 0.1693 0.023 Uiso 1 1 calc R . .
C2 C 0.7107(4) 0.7294(5) 0.0238(5) 0.0222(10) Uani 1 1 d . . .
H2A H 0.7019 0.6363 -0.0259 0.027 Uiso 1 1 calc R . .
C3 C 0.8150(5) 0.8177(5) 0.0639(5) 0.0206(10) Uani 1 1 d . . .
H3A H 0.8927 0.7983 0.0497 0.025 Uiso 1 1 calc R . .
C4 C 0.8699(4) 1.0672(5) 0.1992(5) 0.0238(10) Uani 1 1 d . . .
H4A H 0.8201 1.1610 0.1898 0.029 Uiso 1 1 calc R . .
H4B H 0.9322 1.0831 0.1506 0.029 Uiso 1 1 calc R . .
C5 C 0.9387(4) 1.0340(5) 0.3557(5) 0.0221(9) Uani 1 1 d . . .
C6 C 0.8912(4) 1.0883(5) 0.4586(5) 0.0243(10) Uani 1 1 d . . .
H6A H 0.8171 1.1489 0.4308 0.029 Uiso 1 1 calc R . .
C7 C 1.0477(4) 0.9465(5) 0.3988(5) 0.0219(10) Uani 1 1 d . . .
H7A H 1.0807 0.9099 0.3292 0.026 Uiso 1 1 calc R . .
O2 O 0.3593(3) 0.8381(4) 0.1336(3) 0.0217(7) Uani 1 1 d . . .
O1 O 0.5034(3) 0.5202(3) 0.1833(3) 0.0200(7) Uani 1 1 d . . .

loop_
_atom_site_aniso_label
_atom_site_aniso_U_11
_atom_site_aniso_U_22
_atom_site_aniso_U_33
_atom_site_aniso_U_23
_atom_site_aniso_U_13
_atom_site_aniso_U_12
Zn1 0.0210(5) 0.0150(4) 0.0115(5) -0.00032(15) 0.0055(3) -0.00093(16)
P1 0.0218(7) 0.0140(6) 0.0103(6) 0.0001(4) 0.0052(5) -0.0013(4)
O3 0.0236(16) 0.0267(17) 0.0137(15) -0.0015(13) 0.0058(12) 0.0008(13)
N1 0.024(2) 0.0180(19) 0.017(2) 0.0023(13) 0.0091(16) 0.0013(13)
N2 0.026(2) 0.0129(17) 0.0199(19) 0.0029(14) 0.0068(15) -0.0012(14)
C1 0.024(2) 0.020(2) 0.013(2) -0.0002(16) 0.0065(17) -0.0016(16)
C2 0.027(3) 0.020(2) 0.020(2) 0.0002(18) 0.0071(18) -0.0013(18)
C3 0.022(2) 0.021(2) 0.022(2) 0.0016(17) 0.0131(19) 0.0044(16)
C4 0.023(2) 0.020(2) 0.029(3) 0.0025(17) 0.0088(19) -0.0040(17)
C5 0.024(2) 0.014(2) 0.028(3) -0.0008(17) 0.0089(19) -0.0046(16)
C6 0.020(2) 0.018(2) 0.032(3) -0.0049(18) 0.0054(19) -0.0009(16)
C7 0.020(2) 0.019(2) 0.025(2) -0.0062(18) 0.0060(18) -0.0024(16)
O2 0.0252(17) 0.0244(16) 0.0131(16) -0.0051(13) 0.0036(12) 0.0033(13)
O1 0.0287(16) 0.0159(15) 0.0160(15) 0.0040(11) 0.0085(12) 0.0016(12)

loop_
_geom_bond_atom_site_label_1
_geom_bond_atom_site_label_2
_geom_bond_distance
_geom_bond_site_symmetry_2
_geom_bond_publ_flag
Zn1 O2 1.918(3) . ?
Zn1 O3 1.928(3) . ?
Zn1 O1 1.943(3) . ?
Zn1 N1 1.999(4) . ?
P1 O2 1.511(3) 4_575 ?
P1 O1 1.524(3) 3_665 ?
P1 O3 1.524(3) . ?
P1 H1 1.3374 . ?
N1 C1 1.323(5) . ?
N1 C2 1.382(6) . ?
N2 C1 1.326(5) . ?
N2 C3 1.381(5) . ?
N2 C4 1.472(5) . ?
C1 H1A 0.9500 . ?
C2 C3 1.353(7) . ?
C2 H2A 0.9500 . ?
C3 H3A 0.9500 . ?
C4 C5 1.512(6) . ?
C4 H4A 0.9900 . ?
C4 H4B 0.9900 . ?
C5 C7 1.389(6) . ?
C5 C6 1.396(6) . ?
C6 C7 1.383(7) 3_776 ?
C6 H6A 0.9500 . ?
C7 C6 1.383(7) 3_776 ?
C7 H7A 0.9500 . ?
O2 P1 1.511(3) 4_576 ?
O1 P1 1.524(3) 3_665 ?
